data_1558668
loop_
_publ_author_name
'Kallemeyn, Jeffrey M.'
'Engstrom, Kenneth M.'
'Pelc, Matthew J.'
'Lukin, Kirill A.'
'Morrill, Westin H.'
'Wei, Haojuan'
'Towne, Timothy B.'
'Henle, Jeremy'
'Nere, Nandkishor K.'
'Welch, Dennie S.'
'Shekhar, Shashank'
'Ravn, Matthew M.'
'Zhao, Gang'
'Fickes, Michael G.'
'Ding, Chen'
'Vinci, John C.'
'Marren, James'
'Cink, Russell D.'

_publ_section_title
;
 Development of a Large-Scale Route to Glecaprevir: Synthesis of the
 Macrocycle via Intramolecular Etherification
;
_journal_name_full 'Organic Process Research &amp; Development'
_journal_paper_doi 10.1021/acs.oprd.0c00244
_journal_year 2020
_chemical_formula_sum 'C32.33 H39 F2 N5.67 O7'
_chemical_formula_weight 657.02
_space_group_crystal_system orthorhombic
_space_group_IT_number 19
_space_group_name_Hall 'P 2ac 2ab'
_space_group_name_H-M_alt 'P 21 21 21'
_atom_sites_solution_hydrogens geom
_audit_creation_method SHELXL-2016/6
_cell_angle_alpha 90
_cell_angle_beta 90
_cell_angle_gamma 90
_cell_formula_units_Z 12
_cell_length_a 12.805(3)
_cell_length_b 23.973(6)
_cell_length_c 32.637(8)
_cell_measurement_reflns_used 9286
_cell_measurement_temperature 100(2)
_cell_measurement_theta_max 20.647
_cell_measurement_theta_min 2.193
_cell_volume 10019(4)
_computing_structure_refinement 'SHELXL-2016/6 (Sheldrick, 2016)'
_diffrn_ambient_temperature 100(2)
_diffrn_measured_fraction_theta_full 1.000
_diffrn_measured_fraction_theta_max 0.995
_diffrn_measurement_device_type CCD
_diffrn_measurement_method 'Omega Scan'
_diffrn_radiation_type MoK\a
_diffrn_radiation_wavelength 0.71073
_diffrn_reflns_av_R_equivalents 0.2451
_diffrn_reflns_av_unetI/netI 0.2182
_diffrn_reflns_Laue_measured_fraction_full 1.000
_diffrn_reflns_Laue_measured_fraction_max 0.995
_diffrn_reflns_limit_h_max 16
_diffrn_reflns_limit_h_min -16
_diffrn_reflns_limit_k_max 30
_diffrn_reflns_limit_k_min -31
_diffrn_reflns_limit_l_max 42
_diffrn_reflns_limit_l_min -42
_diffrn_reflns_number 117434
_diffrn_reflns_point_group_measured_fraction_full 1.000
_diffrn_reflns_point_group_measured_fraction_max 0.991
_diffrn_reflns_theta_full 25.242
_diffrn_reflns_theta_max 27.712
_diffrn_reflns_theta_min 1.054
_diffrn_source 'Sealed Tube'
_exptl_absorpt_coefficient_mu 0.100
_exptl_absorpt_correction_type multi-scan
_exptl_crystal_colour colourless
_exptl_crystal_density_diffrn 1.307
_exptl_crystal_description Block
_exptl_crystal_F_000 4160
_exptl_crystal_size_max 0.800
_exptl_crystal_size_mid 0.400
_exptl_crystal_size_min 0.300
_exptl_transmission_factor_max 1
_exptl_transmission_factor_min 0.571
_refine_diff_density_max 0.473
_refine_diff_density_min -0.467
_refine_diff_density_rms 0.084
_refine_ls_abs_structure_details
;
 Flack x determined using 3202 quotients [(I+)-(I-)]/[(I+)+(I-)]
 (Parsons, Flack and Wagner, Acta Cryst. B69 (2013) 249-259).
;
_refine_ls_abs_structure_Flack 0.3(6)
_refine_ls_extinction_method none
_refine_ls_goodness_of_fit_ref 1.047
_refine_ls_hydrogen_treatment constr
_refine_ls_matrix_type full
_refine_ls_number_parameters 1275
_refine_ls_number_reflns 23296
_refine_ls_number_restraints 0
_refine_ls_restrained_S_all 1.047
_refine_ls_R_factor_all 0.2198
_refine_ls_R_factor_gt 0.1136
_refine_ls_shift/su_max 0.607
_refine_ls_shift/su_mean 0.001
_refine_ls_structure_factor_coef Fsqd
_refine_ls_weighting_details 'w=1/[\s^2^(Fo^2^)+(0.1000P)^2^+0.0261P] where P=(Fo^2^+2Fc^2^)/3'
_refine_ls_weighting_scheme calc
_refine_ls_wR_factor_gt 0.2034
_refine_ls_wR_factor_ref 0.2435
_reflns_Friedel_coverage 0.838
_reflns_Friedel_fraction_full 1.000
_reflns_Friedel_fraction_max 0.987
_reflns_number_gt 11318
_reflns_number_total 23296
_reflns_threshold_expression 'I > 2\s(I)'
_cod_data_source_file op0c00244_si_004.cif
_cod_data_source_block Macrocycle_MeCNSolvate
_cod_database_code 1558668
_shelx_shelxl_version_number 2016/6
_shelx_space_group_comment
;
The symmetry employed for this shelxl refinement is uniquely defined
by the following loop, which should always be used as a source of
symmetry information in preference to the above space-group names.
They are only intended as comments.
;
_shelx_estimated_absorpt_t_min 0.924
_shelx_estimated_absorpt_t_max 0.971

loop_
_space_group_symop_operation_xyz
'x, y, z'
'-x+1/2, -y, z+1/2'
'-x, y+1/2, -z+1/2'
'x+1/2, -y+1/2, -z'

loop_
_atom_site_label
_atom_site_type_symbol
_atom_site_fract_x
_atom_site_fract_y
_atom_site_fract_z
_atom_site_U_iso_or_equiv
_atom_site_adp_type
_atom_site_occupancy
_atom_site_site_symmetry_order
_atom_site_calc_flag
_atom_site_refinement_flags_posn
_atom_site_refinement_flags_adp
_atom_site_refinement_flags_occupancy
_atom_site_disorder_assembly
_atom_site_disorder_group
F1 F 0.6416(4) -0.0464(2) 0.84587(18) 0.0362(14) Uani 1 1 d . . . . .
F2 F 0.6258(4) -0.0592(2) 0.91131(19) 0.0397(15) Uani 1 1 d . . . . .
O1 O 0.6745(4) 0.0641(2) 0.82732(18) 0.0262(15) Uani 1 1 d . . . . .
O2 O 0.6635(5) 0.0251(2) 0.6733(2) 0.0264(15) Uani 1 1 d . . . . .
O3 O 0.5264(5) -0.0167(3) 0.70286(19) 0.0290(15) Uani 1 1 d . . . . .
H3O H 0.508061 -0.022183 0.678482 0.043 Uiso 1 1 calc R U . . .
O4 O 0.7964(4) -0.0507(2) 0.72883(19) 0.0252(14) Uani 1 1 d . . . . .
O5 O 0.9880(5) 0.0069(2) 0.82363(19) 0.0270(15) Uani 1 1 d . . . . .
O6 O 1.0581(5) -0.0779(2) 0.81384(18) 0.0250(14) Uani 1 1 d . . . . .
O7 O 0.9890(5) -0.0858(3) 0.9211(2) 0.0299(15) Uani 1 1 d . . . . .
N1 N 0.5311(6) 0.0344(3) 0.9165(2) 0.0304(19) Uani 1 1 d . . . . .
N2 N 0.5313(5) 0.1113(3) 0.8512(2) 0.0251(18) Uani 1 1 d . . . . .
N3 N 0.7571(5) 0.0350(3) 0.7503(2) 0.0198(16) Uani 1 1 d . . . . .
N4 N 0.9996(5) -0.0321(3) 0.7612(2) 0.0240(17) Uani 1 1 d . . . . .
H4N H 1.026862 -0.059777 0.747079 0.029 Uiso 1 1 calc R U . . .
C1 C 0.6599(7) -0.0221(4) 0.8836(3) 0.029(2) Uani 1 1 d . . . . .
C2 C 0.5935(7) 0.0303(4) 0.8856(3) 0.024(2) Uani 1 1 d . . . . .
C3 C 0.4666(7) 0.0803(4) 0.9167(3) 0.031(2) Uani 1 1 d . . . . .
C4 C 0.4009(7) 0.0876(4) 0.9503(3) 0.037(3) Uani 1 1 d . . . . .
H4 H 0.401951 0.062024 0.972585 0.044 Uiso 1 1 calc R U . . .
C5 C 0.3338(8) 0.1333(5) 0.9505(4) 0.042(3) Uani 1 1 d . . . . .
H5 H 0.289902 0.139910 0.973498 0.051 Uiso 1 1 calc R U . . .
C6 C 0.3310(8) 0.1689(4) 0.9173(4) 0.038(3) Uani 1 1 d . . . . .
H6 H 0.284322 0.199689 0.918059 0.045 Uiso 1 1 calc R U . . .
C7 C 0.3922(7) 0.1620(4) 0.8834(3) 0.029(2) Uani 1 1 d . . . . .
H7 H 0.387277 0.186437 0.860611 0.035 Uiso 1 1 calc R U . . .
C8 C 0.4639(7) 0.1163(4) 0.8838(3) 0.025(2) Uani 1 1 d . . . . .
C9 C 0.5978(7) 0.0698(4) 0.8543(2) 0.024(2) Uani 1 1 d . . . . .
C10 C 0.6746(7) 0.0994(4) 0.7917(3) 0.024(2) Uani 1 1 d . . . . .
H10 H 0.663462 0.139635 0.798426 0.029 Uiso 1 1 calc R U . . .
C11 C 0.7782(7) 0.0886(3) 0.7708(3) 0.022(2) Uani 1 1 d . . . . .
H11A H 0.795213 0.118242 0.750752 0.026 Uiso 1 1 calc R U . . .
H11B H 0.835732 0.085267 0.790888 0.026 Uiso 1 1 calc R U . . .
C12 C 0.6455(6) 0.0236(4) 0.7467(3) 0.024(2) Uani 1 1 d . . . . .
H12 H 0.625305 -0.008175 0.764854 0.029 Uiso 1 1 calc R U . . .
C13 C 0.6171(7) 0.0113(4) 0.7034(3) 0.023(2) Uani 1 1 d . . . . .
C14 C 0.5953(7) 0.0771(3) 0.7615(3) 0.021(2) Uani 1 1 d . . . . .
H14A H 0.527494 0.069628 0.774976 0.025 Uiso 1 1 calc R U . . .
H14B H 0.584290 0.103504 0.738539 0.025 Uiso 1 1 calc R U . . .
C15 C 0.8272(7) -0.0039(4) 0.7393(3) 0.0194(19) Uani 1 1 d . . . . .
C16 C 0.9421(7) 0.0112(4) 0.7403(3) 0.023(2) Uani 1 1 d . . . . .
H16 H 0.948994 0.046003 0.757015 0.028 Uiso 1 1 calc R U . . .
C17 C 0.9840(7) 0.0244(4) 0.6970(3) 0.026(2) Uani 1 1 d . . . . .
C18 C 1.1014(7) 0.0374(4) 0.7004(3) 0.032(2) Uani 1 1 d . . . . .
H18A H 1.126864 0.051951 0.674188 0.048 Uiso 1 1 calc R U . . .
H18B H 1.139472 0.003199 0.707317 0.048 Uiso 1 1 calc R U . . .
H18C H 1.112699 0.065306 0.721909 0.048 Uiso 1 1 calc R U . . .
C19 C 0.9273(7) 0.0759(4) 0.6805(3) 0.031(2) Uani 1 1 d . . . . .
H19A H 0.852863 0.067488 0.677358 0.046 Uiso 1 1 calc R U . . .
H19B H 0.956786 0.086200 0.653844 0.046 Uiso 1 1 calc R U . . .
H19C H 0.935995 0.106945 0.699731 0.046 Uiso 1 1 calc R U . . .
C20 C 0.9691(7) -0.0236(4) 0.6672(3) 0.028(2) Uani 1 1 d . . . . .
H20A H 0.894539 -0.032109 0.664784 0.042 Uiso 1 1 calc R U . . .
H20B H 1.006382 -0.056490 0.677355 0.042 Uiso 1 1 calc R U . . .
H20C H 0.996793 -0.013047 0.640315 0.042 Uiso 1 1 calc R U . . .
C21 C 1.0116(6) -0.0303(4) 0.8012(3) 0.0165(18) Uani 1 1 d . . . . .
C22 C 1.0833(7) -0.0824(4) 0.8567(3) 0.025(2) Uani 1 1 d . . . . .
H22 H 1.107629 -0.046254 0.868564 0.030 Uiso 1 1 calc R U . . .
C23 C 1.1653(7) -0.1276(4) 0.8594(3) 0.027(2) Uani 1 1 d . . . . .
H23A H 1.202884 -0.125606 0.885844 0.032 Uiso 1 1 calc R U . . .
H23B H 1.216521 -0.123987 0.836802 0.032 Uiso 1 1 calc R U . . .
C24 C 1.1049(8) -0.1818(4) 0.8558(3) 0.036(3) Uani 1 1 d . . . . .
H24A H 1.145791 -0.213753 0.866461 0.043 Uiso 1 1 calc R U . . .
H24B H 1.084165 -0.189421 0.827145 0.043 Uiso 1 1 calc R U . . .
C25 C 1.0093(8) -0.1694(4) 0.8831(4) 0.040(3) Uani 1 1 d . . . . .
H25A H 0.947391 -0.190105 0.873110 0.048 Uiso 1 1 calc R U . . .
H25B H 1.023230 -0.180526 0.911756 0.048 Uiso 1 1 calc R U . . .
C26 C 0.9906(7) -0.1073(4) 0.8804(3) 0.028(2) Uani 1 1 d . . . . .
H26 H 0.923305 -0.099278 0.866040 0.034 Uiso 1 1 calc R U . . .
C27 C 0.9424(7) -0.0318(4) 0.9238(3) 0.027(2) Uani 1 1 d . . . . .
H27A H 0.971398 -0.007368 0.902116 0.033 Uiso 1 1 calc R U . . .
H27B H 0.958927 -0.014869 0.950688 0.033 Uiso 1 1 calc R U . . .
C28 C 0.8280(7) -0.0361(4) 0.9189(3) 0.025(2) Uani 1 1 d . . . . .
H28 H 0.789910 -0.055690 0.939328 0.030 Uiso 1 1 calc R U . . .
C29 C 0.7759(7) -0.0148(4) 0.8884(3) 0.023(2) Uani 1 1 d . . . . .
H29 H 0.812625 0.006220 0.868363 0.028 Uiso 1 1 calc R U . . .
F3 F 0.4226(4) 0.1313(2) 0.56375(17) 0.0396(15) Uani 1 1 d . . . . .
F4 F 0.4239(4) 0.2142(2) 0.53827(19) 0.0421(16) Uani 1 1 d . . . . .
O8 O 0.3703(5) 0.0492(2) 0.51085(19) 0.0269(15) Uani 1 1 d . . . . .
O9 O 0.2911(5) -0.1254(2) 0.59173(19) 0.0284(15) Uani 1 1 d . . . . .
O10 O 0.1955(5) -0.0651(3) 0.62865(19) 0.0298(16) Uani 1 1 d . . . . .
H10O H 0.188067 -0.092181 0.644745 0.045 Uiso 1 1 calc R U . . .
O11 O 0.4597(4) -0.0413(3) 0.63011(18) 0.0253(14) Uani 1 1 d . . . . .
O12 O 0.6889(5) -0.0021(3) 0.5193(2) 0.0323(16) Uani 1 1 d . . . . .
O13 O 0.7762(5) 0.0494(3) 0.56573(19) 0.0303(16) Uani 1 1 d . . . . .
O14 O 0.7493(5) 0.1297(3) 0.4860(2) 0.0374(17) Uani 1 1 d . . . . .
N5 N 0.3006(6) 0.1866(3) 0.4799(3) 0.034(2) Uani 1 1 d . . . . .
N6 N 0.2286(6) 0.0756(3) 0.4729(2) 0.0248(18) Uani 1 1 d . . . . .
N7 N 0.4152(5) -0.0401(3) 0.5653(2) 0.0229(17) Uani 1 1 d . . . . .
N8 N 0.6632(5) -0.0135(3) 0.5874(2) 0.0209(17) Uani 1 1 d . . . . .
H8N H 0.674525 0.000405 0.611934 0.025 Uiso 1 1 calc R U . . .
C30 C 0.4340(8) 0.1594(4) 0.5282(3) 0.030(2) Uani 1 1 d . . . . .
C31 C 0.3446(7) 0.1446(4) 0.4996(3) 0.026(2) Uani 1 1 d . . . . .
C32 C 0.2161(7) 0.1731(4) 0.4553(3) 0.028(2) Uani 1 1 d . . . . .
C33 C 0.1684(8) 0.2154(4) 0.4332(3) 0.037(3) Uani 1 1 d . . . . .
H33 H 0.194605 0.252378 0.434726 0.045 Uiso 1 1 calc R U . . .
C34 C 0.0842(8) 0.2038(4) 0.4093(3) 0.038(3) Uani 1 1 d . . . . .
H34 H 0.052652 0.232246 0.393204 0.045 Uiso 1 1 calc R U . . .
C35 C 0.0449(8) 0.1497(4) 0.4087(3) 0.037(3) Uani 1 1 d . . . . .
H35 H -0.015321 0.141803 0.392678 0.044 Uiso 1 1 calc R U . . .
C36 C 0.0898(7) 0.1082(4) 0.4302(3) 0.028(2) Uani 1 1 d . . . . .
H36 H 0.061033 0.071704 0.429131 0.033 Uiso 1 1 calc R U . . .
C37 C 0.1776(7) 0.1183(4) 0.4537(3) 0.026(2) Uani 1 1 d . . . . .
C38 C 0.3117(7) 0.0887(3) 0.4937(3) 0.021(2) Uani 1 1 d . . . . .
C39 C 0.3366(7) -0.0072(4) 0.5057(3) 0.024(2) Uani 1 1 d . . . . .
H39 H 0.317190 -0.016019 0.476693 0.028 Uiso 1 1 calc R U . . .
C40 C 0.4263(7) -0.0430(4) 0.5213(3) 0.023(2) Uani 1 1 d . . . . .
H40A H 0.419852 -0.081909 0.511432 0.027 Uiso 1 1 calc R U . . .
H40B H 0.494444 -0.027734 0.512388 0.027 Uiso 1 1 calc R U . . .
C41 C 0.3047(6) -0.0292(4) 0.5774(2) 0.0196(19) Uani 1 1 d . . . . .
H41 H 0.299287 0.005584 0.594224 0.023 Uiso 1 1 calc R U . . .
C42 C 0.2643(7) -0.0781(4) 0.6004(2) 0.021(2) Uani 1 1 d . . . . .
C43 C 0.2496(7) -0.0221(4) 0.5363(3) 0.029(2) Uani 1 1 d . . . . .
H43A H 0.197070 0.008116 0.537691 0.035 Uiso 1 1 calc R U . . .
H43B H 0.214248 -0.057119 0.528103 0.035 Uiso 1 1 calc R U . . .
C44 C 0.4837(7) -0.0466(3) 0.5949(2) 0.0169(13) Uani 1 1 d . . . . .
C45 C 0.5967(7) -0.0626(3) 0.5813(2) 0.0169(13) Uani 1 1 d . . . . .
H45 H 0.593713 -0.069300 0.551101 0.020 Uiso 1 1 calc R U . . .
C46 C 0.6365(7) -0.1165(4) 0.6006(3) 0.026(2) Uani 1 1 d . . . . .
C47 C 0.7486(7) -0.1249(4) 0.5854(3) 0.035(2) Uani 1 1 d . . . . .
H47A H 0.773933 -0.161631 0.594165 0.053 Uiso 1 1 calc R U . . .
H47B H 0.793651 -0.095815 0.596876 0.053 Uiso 1 1 calc R U . . .
H47C H 0.749974 -0.122771 0.555419 0.053 Uiso 1 1 calc R U . . .
C48 C 0.6381(8) -0.1172(4) 0.6468(3) 0.034(2) Uani 1 1 d . . . . .
H48A H 0.679443 -0.085663 0.656895 0.050 Uiso 1 1 calc R U . . .
H48B H 0.669321 -0.152197 0.656406 0.050 Uiso 1 1 calc R U . . .
H48C H 0.566516 -0.114256 0.657258 0.050 Uiso 1 1 calc R U . . .
C49 C 0.5685(8) -0.1629(4) 0.5841(4) 0.039(3) Uani 1 1 d . . . . .
H49A H 0.495196 -0.155012 0.590488 0.058 Uiso 1 1 calc R U . . .
H49B H 0.588892 -0.198346 0.596796 0.058 Uiso 1 1 calc R U . . .
H49C H 0.577336 -0.165509 0.554345 0.058 Uiso 1 1 calc R U . . .
C50 C 0.7058(7) 0.0090(4) 0.5539(3) 0.025(2) Uani 1 1 d . . . . .
C51 C 0.8398(7) 0.0725(4) 0.5331(3) 0.032(2) Uani 1 1 d . . . . .
H51 H 0.835972 0.048419 0.508098 0.038 Uiso 1 1 calc R U . . .
C52 C 0.9521(8) 0.0766(5) 0.5485(4) 0.054(3) Uani 1 1 d . . . . .
H52A H 0.959926 0.057514 0.575211 0.064 Uiso 1 1 calc R U . . .
H52B H 1.001133 0.059565 0.528607 0.064 Uiso 1 1 calc R U . . .
C53 C 0.9721(10) 0.1379(6) 0.5526(5) 0.083(5) Uani 1 1 d . . . . .
H53A H 0.952458 0.150965 0.580359 0.100 Uiso 1 1 calc R U . . .
H53B H 1.046806 0.146295 0.547978 0.100 Uiso 1 1 calc R U . . .
C54 C 0.9068(8) 0.1650(4) 0.5213(4) 0.043(3) Uani 1 1 d . . . . .
H54A H 0.939439 0.162579 0.493813 0.052 Uiso 1 1 calc R U . . .
H54B H 0.894115 0.204731 0.528016 0.052 Uiso 1 1 calc R U . . .
C55 C 0.8069(7) 0.1315(4) 0.5232(3) 0.028(2) Uani 1 1 d . . . . .
H55 H 0.761478 0.146220 0.545629 0.033 Uiso 1 1 calc R U . . .
C56 C 0.7016(8) 0.1808(4) 0.4756(3) 0.037(3) Uani 1 1 d . . . . .
H56A H 0.694914 0.183123 0.445451 0.045 Uiso 1 1 calc R U . . .
H56B H 0.747410 0.211783 0.484601 0.045 Uiso 1 1 calc R U . . .
C57 C 0.5973(8) 0.1883(4) 0.4942(3) 0.031(2) Uani 1 1 d . . . . .
H57 H 0.569057 0.224993 0.493766 0.038 Uiso 1 1 calc R U . . .
C58 C 0.5394(7) 0.1492(4) 0.5113(3) 0.031(2) Uani 1 1 d . . . . .
H58 H 0.567047 0.112462 0.512895 0.037 Uiso 1 1 calc R U . . .
F5 F -0.0962(4) 0.6208(2) 0.55732(15) 0.0313(13) Uani 1 1 d . . . . .
F6 F -0.0673(4) 0.6898(2) 0.59852(16) 0.0312(13) Uani 1 1 d . . . . .
O15 O -0.0209(4) 0.6574(2) 0.67566(18) 0.0232(14) Uani 1 1 d . . . . .
O16 O -0.0142(5) 0.8518(2) 0.74048(19) 0.0278(15) Uani 1 1 d . . . . .
O17 O -0.1423(5) 0.8571(2) 0.6946(2) 0.0321(16) Uani 1 1 d . . . . .
H17O H -0.152445 0.888378 0.705469 0.048 Uiso 1 1 calc R U . . .
O18 O 0.1198(5) 0.8419(2) 0.66549(18) 0.0257(15) Uani 1 1 d . . . . .
O19 O 0.2783(5) 0.6916(3) 0.63658(18) 0.0262(15) Uani 1 1 d . . . . .
O20 O 0.3574(4) 0.7486(2) 0.59090(18) 0.0223(14) Uani 1 1 d . . . . .
O21 O 0.2544(5) 0.6446(2) 0.52157(19) 0.0274(15) Uani 1 1 d . . . . .
N9 N -0.1737(6) 0.5651(3) 0.6165(2) 0.0224(17) Uani 1 1 d . . . . .
N10 N -0.1567(5) 0.6032(3) 0.6975(2) 0.0242(18) Uani 1 1 d . . . . .
N11 N 0.0731(5) 0.7635(3) 0.6980(2) 0.0207(17) Uani 1 1 d . . . . .
N12 N 0.3090(6) 0.7832(3) 0.6500(2) 0.0246(18) Uani 1 1 d . . . . .
H12N H 0.338105 0.814068 0.640960 0.029 Uiso 1 1 calc R U . . .
C59 C -0.0520(7) 0.6325(4) 0.5934(3) 0.024(2) Uani 1 1 d . . . . .
C60 C -0.1090(7) 0.6045(4) 0.6275(3) 0.023(2) Uani 1 1 d . . . . .
C61 C -0.2339(7) 0.5428(3) 0.6470(3) 0.025(2) Uani 1 1 d . . . . .
C62 C -0.3050(7) 0.4996(4) 0.6364(3) 0.030(2) Uani 1 1 d . . . . .
H62 H -0.309079 0.485816 0.609171 0.036 Uiso 1 1 calc R U . . .
C63 C -0.3669(7) 0.4785(4) 0.6664(3) 0.033(2) Uani 1 1 d . . . . .
H63 H -0.414536 0.449629 0.659532 0.039 Uiso 1 1 calc R U . . .
C64 C -0.3637(7) 0.4972(4) 0.7064(3) 0.031(2) Uani 1 1 d . . . . .
H64 H -0.408411 0.481547 0.726550 0.037 Uiso 1 1 calc R U . . .
C65 C -0.2933(7) 0.5397(4) 0.7168(3) 0.031(2) Uani 1 1 d . . . . .
H65 H -0.290393 0.553786 0.743974 0.037 Uiso 1 1 calc R U . . .
C66 C -0.2279(7) 0.5610(4) 0.6865(3) 0.024(2) Uani 1 1 d . . . . .
C67 C -0.0990(7) 0.6203(4) 0.6679(3) 0.026(2) Uani 1 1 d . . . . .
C68 C -0.0175(7) 0.6831(4) 0.7153(3) 0.022(2) Uani 1 1 d . . . . .
H68 H -0.030062 0.655754 0.737927 0.026 Uiso 1 1 calc R U . . .
C69 C 0.0880(7) 0.7102(3) 0.7183(3) 0.025(2) Uani 1 1 d . . . . .
H69A H 0.108841 0.715425 0.747284 0.030 Uiso 1 1 calc R U . . .
H69B H 0.141825 0.687641 0.704194 0.030 Uiso 1 1 calc R U . . .
C70 C -0.0381(7) 0.7779(3) 0.6934(2) 0.0180(14) Uani 1 1 d . . . . .
H70 H -0.058353 0.777500 0.663826 0.022 Uiso 1 1 calc R U . . .
C71 C -0.0606(7) 0.8332(4) 0.7117(2) 0.0180(14) Uani 1 1 d . . . . .
C72 C -0.0941(7) 0.7316(3) 0.7164(3) 0.025(2) Uani 1 1 d . . . . .
H72A H -0.160481 0.721650 0.702678 0.030 Uiso 1 1 calc R U . . .
H72B H -0.109273 0.742938 0.744989 0.030 Uiso 1 1 calc R U . . .
C73 C 0.1458(7) 0.7990(4) 0.6840(3) 0.020(2) Uani 1 1 d . . . . .
C74 C 0.2595(7) 0.7832(4) 0.6892(3) 0.027(2) Uani 1 1 d . . . . .
H74 H 0.261219 0.743976 0.699654 0.032 Uiso 1 1 calc R U . . .
C75 C 0.3169(7) 0.8196(4) 0.7208(3) 0.028(2) Uani 1 1 d . . . . .
C76 C 0.3300(8) 0.8796(4) 0.7069(3) 0.037(3) Uani 1 1 d . . . . .
H76A H 0.364946 0.880313 0.680209 0.056 Uiso 1 1 calc R U . . .
H76B H 0.372168 0.899966 0.726985 0.056 Uiso 1 1 calc R U . . .
H76C H 0.261162 0.897197 0.704550 0.056 Uiso 1 1 calc R U . . .
C77 C 0.4261(8) 0.7933(5) 0.7271(3) 0.041(3) Uani 1 1 d . . . . .
H77A H 0.418356 0.755689 0.738518 0.062 Uiso 1 1 calc R U . . .
H77B H 0.466784 0.816363 0.746075 0.062 Uiso 1 1 calc R U . . .
H77C H 0.462424 0.791103 0.700719 0.062 Uiso 1 1 calc R U . . .
C78 C 0.2589(8) 0.8186(4) 0.7610(3) 0.035(2) Uani 1 1 d . . . . .
H78A H 0.294027 0.843127 0.780644 0.052 Uiso 1 1 calc R U . . .
H78B H 0.257666 0.780427 0.771712 0.052 Uiso 1 1 calc R U . . .
H78C H 0.187132 0.831601 0.756692 0.052 Uiso 1 1 calc R U . . .
C79 C 0.3124(7) 0.7375(4) 0.6267(3) 0.021(2) Uani 1 1 d . . . . .
C80 C 0.3637(7) 0.7044(4) 0.5620(3) 0.023(2) Uani 1 1 d . . . . .
H80 H 0.386397 0.668485 0.574840 0.028 Uiso 1 1 calc R U . . .
C81 C 0.4378(7) 0.7235(4) 0.5289(3) 0.028(2) Uani 1 1 d . . . . .
H81A H 0.501479 0.740345 0.540868 0.033 Uiso 1 1 calc R U . . .
H81B H 0.458297 0.692098 0.510918 0.033 Uiso 1 1 calc R U . . .
C82 C 0.3756(8) 0.7662(4) 0.5056(3) 0.036(3) Uani 1 1 d . . . . .
H82A H 0.403780 0.771353 0.477623 0.043 Uiso 1 1 calc R U . . .
H82B H 0.375860 0.802559 0.519977 0.043 Uiso 1 1 calc R U . . .
C83 C 0.2653(9) 0.7414(4) 0.5043(3) 0.040(3) Uani 1 1 d . . . . .
H83A H 0.212300 0.770902 0.508285 0.048 Uiso 1 1 calc R U . . .
H83B H 0.252515 0.722972 0.477603 0.048 Uiso 1 1 calc R U . . .
C84 C 0.2602(7) 0.6987(3) 0.5392(3) 0.027(2) Uani 1 1 d . . . . .
H84 H 0.199574 0.706019 0.557762 0.032 Uiso 1 1 calc R U . . .
C85 C 0.2241(7) 0.6027(4) 0.5501(3) 0.028(2) Uani 1 1 d . . . . .
H85A H 0.261187 0.608129 0.576446 0.034 Uiso 1 1 calc R U . . .
H85B H 0.241904 0.565269 0.539363 0.034 Uiso 1 1 calc R U . . .
C86 C 0.1078(7) 0.6075(4) 0.5564(3) 0.027(2) Uani 1 1 d . . . . .
H86 H 0.063386 0.597986 0.534172 0.033 Uiso 1 1 calc R U . . .
C87 C 0.0641(7) 0.6241(4) 0.5906(3) 0.024(2) Uani 1 1 d . . . . .
H87 H 0.106429 0.630970 0.613980 0.029 Uiso 1 1 calc R U . . .
N13 N 0.7059(10) 0.1793(4) 0.6958(4) 0.075(4) Uani 1 1 d . . . . .
C98 C 0.6716(10) 0.1622(5) 0.6660(5) 0.051(3) Uani 1 1 d . . . . .
C99 C 0.6267(12) 0.1422(5) 0.6290(4) 0.064(4) Uani 1 1 d . . . . .
H99A H 0.621411 0.172889 0.609235 0.096 Uiso 1 1 calc R U . . .
H99B H 0.556855 0.127293 0.634556 0.096 Uiso 1 1 calc R U . . .
H99C H 0.670814 0.112625 0.617553 0.096 Uiso 1 1 calc R U . . .
N14 N 0.0101(15) 0.9242(8) 0.5509(7) 0.113(8) Uani 1 1 d . . . . .
C100 C 0.0199(15) 0.8810(13) 0.5596(6) 0.102(10) Uani 1 1 d . . . . .
C101 C 0.0359(15) 0.8216(10) 0.5740(5) 0.120(8) Uani 1 1 d . . . . .
H2S1 H 0.096228 0.805408 0.559912 0.179 Uiso 1 1 calc R U . . .
H2S2 H -0.026616 0.799555 0.567837 0.179 Uiso 1 1 calc R U . . .
H2S3 H 0.048315 0.821406 0.603649 0.179 Uiso 1 1 calc R U . . .
N15 N 0.8747(11) 0.7025(5) 0.8177(4) 0.078(4) Uani 1 1 d . . . . .
C102 C 0.8317(12) 0.6942(6) 0.8467(5) 0.063(4) Uani 1 1 d . . . . .
C103 C 0.7700(12) 0.6818(7) 0.8821(5) 0.091(5) Uani 1 1 d . . . . .
H4S1 H 0.698370 0.694915 0.877683 0.137 Uiso 1 1 calc R U . . .
H4S2 H 0.799834 0.700649 0.906000 0.137 Uiso 1 1 calc R U . . .
H4S3 H 0.769551 0.641441 0.886717 0.137 Uiso 1 1 calc R U . . .
C105 C 0.3660(12) 0.1785(6) 0.7468(6) 0.099(6) Uani 1 1 d . . . . .
H10A H 0.296328 0.169780 0.757471 0.149 Uiso 1 1 calc R U . . .
H10B H 0.369792 0.218227 0.739943 0.149 Uiso 1 1 calc R U . . .
H10C H 0.418567 0.169728 0.767676 0.149 Uiso 1 1 calc R U . . .
C104 C 0.3855(11) 0.1458(8) 0.7107(6) 0.079(5) Uani 1 1 d . . . . .
N16 N 0.3992(12) 0.1167(8) 0.6823(5) 0.111(6) Uani 1 1 d . . . . .
C107 C 0.7666(12) 0.8519(6) 0.8003(4) 0.079(5) Uani 1 1 d . . . . .
H10D H 0.832721 0.831362 0.798888 0.119 Uiso 1 1 calc R U . . .
H10E H 0.777316 0.886992 0.815077 0.119 Uiso 1 1 calc R U . . .
H10F H 0.741934 0.859860 0.772480 0.119 Uiso 1 1 calc R U . . .
C106 C 0.6910(18) 0.8191(8) 0.8212(6) 0.126(8) Uani 1 1 d . . . . .
N17 N 0.6315(18) 0.7905(9) 0.8389(8) 0.198(12) Uani 1 1 d . . . . .

loop_
_atom_site_aniso_label
_atom_site_aniso_U_11
_atom_site_aniso_U_22
_atom_site_aniso_U_33
_atom_site_aniso_U_23
_atom_site_aniso_U_13
_atom_site_aniso_U_12
F1 0.017(3) 0.038(3) 0.053(4) -0.009(3) -0.001(3) 0.003(2)
F2 0.015(3) 0.041(3) 0.063(4) 0.010(3) 0.008(3) -0.001(2)
O1 0.013(3) 0.041(4) 0.024(4) -0.010(3) 0.003(3) 0.002(3)
O2 0.021(4) 0.027(3) 0.031(4) -0.001(3) -0.001(3) 0.000(3)
O3 0.014(3) 0.041(4) 0.031(4) -0.003(3) -0.004(3) -0.008(3)
O4 0.016(3) 0.021(3) 0.039(4) -0.007(3) 0.002(3) -0.001(3)
O5 0.021(3) 0.034(4) 0.025(4) -0.007(3) 0.003(3) -0.003(3)
O6 0.022(3) 0.027(3) 0.026(4) 0.002(3) -0.007(3) 0.007(3)
O7 0.021(4) 0.035(4) 0.033(4) -0.001(3) 0.000(3) 0.009(3)
N1 0.018(4) 0.036(5) 0.037(5) -0.004(4) -0.002(4) 0.002(4)
N2 0.013(4) 0.028(4) 0.034(5) -0.009(4) 0.001(4) 0.000(3)
N3 0.011(4) 0.016(4) 0.032(4) -0.005(3) 0.004(3) -0.002(3)
N4 0.011(4) 0.029(4) 0.033(5) -0.005(3) 0.001(3) 0.006(3)
C1 0.016(5) 0.038(6) 0.033(6) -0.001(5) 0.007(4) 0.005(4)
C2 0.017(5) 0.035(5) 0.022(5) -0.009(4) 0.001(4) -0.004(4)
C3 0.020(5) 0.043(6) 0.029(6) -0.011(5) 0.000(5) -0.005(4)
C4 0.020(5) 0.043(6) 0.047(7) -0.010(5) 0.005(5) -0.001(5)
C5 0.017(5) 0.051(7) 0.059(8) -0.021(6) 0.014(5) -0.002(5)
C6 0.019(5) 0.044(6) 0.050(7) -0.017(6) -0.002(5) -0.004(5)
C7 0.015(5) 0.032(5) 0.040(6) -0.008(5) -0.001(5) -0.002(4)
C8 0.016(5) 0.032(5) 0.027(5) -0.014(4) 0.000(4) -0.004(4)
C9 0.023(5) 0.043(6) 0.007(4) -0.010(4) -0.003(4) 0.001(4)
C10 0.015(5) 0.039(5) 0.019(5) -0.002(4) 0.005(4) 0.000(4)
C11 0.021(5) 0.019(5) 0.025(5) -0.009(4) -0.001(4) -0.001(4)
C12 0.013(5) 0.021(5) 0.038(6) -0.001(4) 0.009(4) 0.000(4)
C13 0.018(5) 0.030(5) 0.021(5) -0.004(4) -0.007(4) 0.007(4)
C14 0.017(5) 0.026(5) 0.019(5) -0.006(4) 0.002(4) 0.004(4)
C15 0.013(4) 0.025(5) 0.020(5) 0.001(4) 0.003(4) 0.003(4)
C16 0.015(5) 0.031(5) 0.024(5) 0.003(4) -0.002(4) 0.004(4)
C17 0.013(5) 0.022(5) 0.044(6) 0.002(4) -0.001(4) 0.004(4)
C18 0.013(5) 0.043(6) 0.041(6) -0.004(5) -0.001(4) -0.006(4)
C19 0.026(5) 0.034(5) 0.032(6) 0.005(4) 0.004(5) 0.003(4)
C20 0.023(5) 0.035(5) 0.026(5) -0.001(4) 0.008(4) 0.000(4)
C21 0.006(4) 0.030(5) 0.013(5) -0.004(4) 0.006(4) -0.004(4)
C22 0.018(5) 0.027(5) 0.031(6) 0.003(4) 0.005(4) 0.000(4)
C23 0.019(5) 0.038(5) 0.024(5) 0.005(4) -0.002(4) 0.007(4)
C24 0.034(6) 0.026(5) 0.047(7) -0.005(5) 0.008(5) 0.006(5)
C25 0.040(6) 0.021(5) 0.060(8) -0.002(5) 0.016(6) -0.001(5)
C26 0.014(5) 0.029(5) 0.041(6) 0.004(5) -0.006(5) -0.004(4)
C27 0.015(5) 0.037(6) 0.030(6) -0.006(4) -0.002(4) 0.004(4)
C28 0.026(5) 0.038(5) 0.011(5) -0.006(4) 0.009(4) -0.005(4)
C29 0.020(5) 0.039(5) 0.010(5) -0.003(4) 0.009(4) -0.009(4)
F3 0.027(3) 0.055(4) 0.037(4) -0.002(3) -0.009(3) 0.000(3)
F4 0.029(3) 0.030(3) 0.067(4) -0.019(3) -0.012(3) 0.004(3)
O8 0.017(3) 0.026(3) 0.037(4) 0.007(3) -0.006(3) -0.001(3)
O9 0.027(4) 0.021(3) 0.037(4) -0.004(3) 0.002(3) 0.004(3)
O10 0.023(4) 0.038(4) 0.029(4) 0.007(3) 0.006(3) 0.004(3)
O11 0.013(3) 0.037(4) 0.026(4) 0.001(3) -0.001(3) 0.000(3)
O12 0.025(4) 0.044(4) 0.028(4) -0.001(3) 0.003(3) -0.001(3)
O13 0.026(4) 0.031(4) 0.034(4) 0.000(3) -0.001(3) -0.010(3)
O14 0.034(4) 0.036(4) 0.043(4) -0.001(3) -0.005(4) 0.001(3)
N5 0.022(4) 0.036(5) 0.044(5) 0.000(4) -0.003(4) 0.001(4)
N6 0.020(4) 0.030(4) 0.024(4) 0.005(3) 0.000(4) -0.001(3)
N7 0.011(4) 0.030(4) 0.027(4) 0.005(3) 0.001(3) -0.002(3)
N8 0.012(4) 0.024(4) 0.026(4) -0.002(3) -0.004(3) -0.003(3)
C30 0.027(6) 0.031(5) 0.032(6) -0.008(5) -0.011(5) -0.002(4)
C31 0.019(5) 0.021(5) 0.039(6) -0.002(4) -0.001(4) 0.007(4)
C32 0.027(5) 0.021(5) 0.035(6) -0.002(4) 0.000(5) -0.004(4)
C33 0.041(7) 0.024(5) 0.048(7) 0.000(5) -0.006(6) 0.004(5)
C34 0.032(6) 0.030(6) 0.051(7) 0.004(5) -0.018(6) 0.002(5)
C35 0.021(5) 0.031(6) 0.058(7) 0.001(5) -0.007(5) 0.000(4)
C36 0.014(5) 0.029(5) 0.040(6) 0.001(4) -0.005(4) 0.004(4)
C37 0.024(5) 0.025(5) 0.030(6) -0.001(4) 0.006(5) 0.002(4)
C38 0.030(5) 0.021(5) 0.013(5) -0.002(4) 0.000(4) 0.002(4)
C39 0.012(5) 0.026(5) 0.034(6) 0.003(4) 0.003(4) -0.001(4)
C40 0.017(5) 0.026(5) 0.025(5) 0.001(4) -0.007(4) 0.004(4)
C41 0.014(5) 0.030(5) 0.014(5) -0.001(4) 0.006(4) 0.002(4)
C42 0.020(5) 0.041(6) 0.001(4) -0.004(4) -0.003(4) -0.006(4)
C43 0.018(5) 0.042(6) 0.029(6) 0.000(5) -0.001(4) -0.001(4)
C44 0.022(3) 0.029(3) 0.000(3) 0.003(2) -0.004(3) -0.002(3)
C45 0.022(3) 0.029(3) 0.000(3) 0.003(2) -0.004(3) -0.002(3)
C46 0.009(4) 0.033(5) 0.035(6) -0.001(4) 0.002(4) 0.003(4)
C47 0.014(5) 0.047(6) 0.045(7) -0.007(5) -0.003(5) 0.004(4)
C48 0.023(5) 0.036(6) 0.042(7) 0.006(5) 0.001(5) 0.002(4)
C49 0.023(5) 0.030(5) 0.062(8) -0.004(5) -0.005(5) 0.001(4)
C50 0.014(5) 0.032(5) 0.031(6) 0.002(5) -0.005(4) 0.003(4)
C51 0.012(5) 0.037(6) 0.046(7) 0.008(5) 0.005(4) -0.006(4)
C52 0.015(5) 0.055(7) 0.090(10) 0.023(7) -0.009(6) -0.007(5)
C53 0.037(8) 0.093(11) 0.120(13) 0.047(10) -0.028(8) -0.027(7)
C54 0.026(6) 0.037(6) 0.066(8) 0.009(6) -0.009(6) -0.012(5)
C55 0.021(5) 0.041(6) 0.021(5) -0.001(4) 0.001(4) -0.006(4)
C56 0.031(6) 0.033(6) 0.048(7) 0.006(5) -0.010(5) 0.001(5)
C57 0.026(6) 0.030(5) 0.037(6) 0.003(5) -0.007(5) -0.002(4)
C58 0.027(6) 0.033(6) 0.032(6) -0.001(4) -0.010(5) 0.002(4)
F5 0.026(3) 0.037(3) 0.031(3) 0.003(2) -0.001(3) 0.002(2)
F6 0.029(3) 0.022(3) 0.042(3) 0.007(2) 0.001(3) -0.001(2)
O15 0.016(3) 0.027(3) 0.026(4) -0.001(3) -0.001(3) -0.007(3)
O16 0.026(4) 0.035(4) 0.023(4) -0.003(3) 0.003(3) 0.010(3)
O17 0.018(3) 0.025(3) 0.054(5) -0.005(3) -0.007(3) 0.007(3)
O18 0.021(3) 0.029(3) 0.028(4) 0.006(3) 0.001(3) 0.001(3)
O19 0.024(4) 0.031(4) 0.024(4) 0.005(3) 0.002(3) 0.004(3)
O20 0.019(3) 0.025(3) 0.023(4) -0.003(3) 0.002(3) -0.001(3)
O21 0.024(4) 0.023(3) 0.035(4) 0.001(3) -0.002(3) -0.005(3)
N9 0.019(4) 0.028(4) 0.021(4) 0.001(3) -0.008(3) 0.006(3)
N10 0.015(4) 0.027(4) 0.031(5) 0.002(3) -0.003(4) 0.003(3)
N11 0.006(4) 0.019(4) 0.037(5) 0.002(3) -0.003(3) -0.001(3)
N12 0.020(4) 0.027(4) 0.027(5) 0.000(3) -0.004(4) -0.002(3)
C59 0.030(5) 0.028(5) 0.013(5) -0.004(4) -0.006(4) 0.008(4)
C60 0.019(5) 0.022(5) 0.029(6) 0.007(4) -0.003(4) 0.002(4)
C61 0.023(5) 0.019(5) 0.032(6) 0.011(4) -0.004(4) 0.002(4)
C62 0.017(5) 0.026(5) 0.048(7) -0.001(5) -0.007(5) 0.003(4)
C63 0.017(5) 0.026(5) 0.055(7) 0.009(5) -0.007(5) -0.004(4)
C64 0.012(5) 0.037(6) 0.044(7) 0.012(5) -0.005(5) 0.002(4)
C65 0.019(5) 0.028(5) 0.046(7) 0.002(5) 0.002(5) 0.005(4)
C66 0.012(4) 0.026(5) 0.033(6) 0.010(4) -0.002(4) 0.000(4)
C67 0.019(5) 0.029(5) 0.030(6) 0.011(4) 0.003(5) 0.007(4)
C68 0.019(5) 0.025(5) 0.021(5) 0.006(4) 0.006(4) 0.003(4)
C69 0.024(5) 0.020(5) 0.032(6) 0.005(4) -0.002(4) 0.002(4)
C70 0.021(3) 0.033(3) -0.001(3) -0.001(2) 0.000(3) 0.004(3)
C71 0.021(3) 0.033(3) -0.001(3) -0.001(2) 0.000(3) 0.004(3)
C72 0.022(5) 0.023(5) 0.030(6) -0.005(4) 0.005(4) 0.002(4)
C73 0.021(5) 0.027(5) 0.013(5) -0.002(4) 0.003(4) -0.002(4)
C74 0.014(5) 0.029(5) 0.036(6) -0.002(4) 0.000(4) 0.000(4)
C75 0.024(5) 0.031(5) 0.028(6) -0.003(4) -0.002(4) 0.002(4)
C76 0.038(6) 0.033(5) 0.041(7) 0.003(5) 0.001(5) -0.002(5)
C77 0.017(5) 0.056(7) 0.051(7) -0.004(6) -0.004(5) -0.002(5)
C78 0.034(6) 0.055(7) 0.015(5) -0.003(5) -0.010(5) 0.000(5)
C79 0.015(5) 0.031(5) 0.017(5) 0.001(4) -0.012(4) 0.000(4)
C80 0.022(5) 0.026(5) 0.022(5) -0.003(4) 0.001(4) 0.005(4)
C81 0.022(5) 0.034(5) 0.026(5) -0.007(4) 0.002(4) -0.002(4)
C82 0.040(6) 0.041(6) 0.025(6) 0.011(5) 0.010(5) -0.002(5)
C83 0.047(7) 0.032(6) 0.040(7) 0.011(5) -0.016(5) -0.007(5)
C84 0.029(6) 0.017(5) 0.034(6) 0.002(4) 0.000(5) 0.001(4)
C85 0.020(5) 0.029(5) 0.037(6) 0.006(4) 0.002(4) -0.006(4)
C86 0.013(5) 0.036(6) 0.033(6) 0.001(5) -0.005(4) -0.007(4)
C87 0.014(5) 0.034(5) 0.025(5) 0.007(4) -0.005(4) -0.006(4)
N13 0.089(10) 0.040(6) 0.095(10) 0.006(7) -0.016(8) 0.001(6)
C98 0.056(8) 0.037(7) 0.061(9) 0.013(7) 0.007(8) 0.016(6)
C99 0.097(11) 0.045(7) 0.050(9) 0.004(6) 0.009(8) 0.008(7)
N14 0.055(9) 0.155(17) 0.129(15) -0.047(14) 0.023(9) -0.059(13)
C100 0.044(10) 0.21(3) 0.048(11) -0.053(17) 0.014(8) -0.069(18)
C101 0.100(15) 0.21(2) 0.047(10) 0.006(12) -0.010(9) -0.094(16)
N15 0.089(10) 0.071(8) 0.074(9) 0.010(7) 0.016(8) 0.001(7)
C102 0.071(10) 0.062(9) 0.056(9) 0.015(7) -0.006(8) 0.000(8)
C103 0.067(11) 0.137(15) 0.070(11) 0.029(10) 0.011(9) -0.004(10)
C105 0.053(9) 0.069(10) 0.18(2) 0.002(12) 0.024(11) -0.007(8)
C104 0.037(9) 0.102(14) 0.099(15) 0.028(11) 0.001(10) 0.022(9)
N16 0.071(10) 0.150(15) 0.112(14) 0.036(11) 0.007(10) 0.038(10)
C107 0.092(12) 0.068(9) 0.077(10) -0.005(8) 0.046(9) 0.008(8)
C106 0.135(18) 0.104(14) 0.138(18) 0.037(13) 0.097(16) 0.064(13)
N17 0.19(2) 0.156(18) 0.25(3) 0.043(17) 0.16(2) 0.054(16)

loop_
_atom_type_symbol
_atom_type_description
_atom_type_scat_dispersion_real
_atom_type_scat_dispersion_imag
_atom_type_scat_source
C C 0.0033 0.0016 'International Tables Vol C Tables 4.2.6.8 and 6.1.1.4'
H H 0.0000 0.0000 'International Tables Vol C Tables 4.2.6.8 and 6.1.1.4'
N N 0.0061 0.0033 'International Tables Vol C Tables 4.2.6.8 and 6.1.1.4'
O O 0.0106 0.0060 'International Tables Vol C Tables 4.2.6.8 and 6.1.1.4'
F F 0.0171 0.0103 'International Tables Vol C Tables 4.2.6.8 and 6.1.1.4'

loop_
_geom_angle_atom_site_label_1
_geom_angle_atom_site_label_2
_geom_angle_atom_site_label_3
_geom_angle
_geom_angle_site_symmetry_1
_geom_angle_site_symmetry_3
_geom_angle_publ_flag
C9 O1 C10 118.4(7) . . ?
C13 O3 H3O 109.5 . . ?
C21 O6 C22 117.4(7) . . ?
C26 O7 C27 113.1(7) . . ?
C2 N1 C3 115.9(8) . . ?
C9 N2 C8 114.4(8) . . ?
C15 N3 C12 120.3(7) . . ?
C15 N3 C11 127.2(7) . . ?
C12 N3 C11 112.2(6) . . ?
C21 N4 C16 120.3(7) . . ?
C21 N4 H4N 119.8 . . ?
C16 N4 H4N 119.8 . . ?
F2 C1 F1 105.5(8) . . ?
F2 C1 C29 109.2(8) . . ?
F1 C1 C29 108.0(7) . . ?
F2 C1 C2 109.7(7) . . ?
F1 C1 C2 107.0(7) . . ?
C29 C1 C2 116.8(8) . . ?
N1 C2 C9 123.1(9) . . ?
N1 C2 C1 116.3(8) . . ?
C9 C2 C1 120.5(8) . . ?
N1 C3 C8 120.8(9) . . ?
N1 C3 C4 117.8(9) . . ?
C8 C3 C4 121.3(9) . . ?
C3 C4 C5 118.4(11) . . ?
C3 C4 H4 120.8 . . ?
C5 C4 H4 120.8 . . ?
C6 C5 C4 119.9(10) . . ?
C6 C5 H5 120.0 . . ?
C4 C5 H5 120.0 . . ?
C7 C6 C5 123.1(10) . . ?
C7 C6 H6 118.5 . . ?
C5 C6 H6 118.5 . . ?
C6 C7 C8 117.1(10) . . ?
C6 C7 H7 121.4 . . ?
C8 C7 H7 121.4 . . ?
N2 C8 C3 122.2(8) . . ?
N2 C8 C7 117.6(9) . . ?
C3 C8 C7 120.1(9) . . ?
N2 C9 O1 120.5(8) . . ?
N2 C9 C2 123.0(8) . . ?
O1 C9 C2 116.5(8) . . ?
O1 C10 C14 108.6(7) . . ?
O1 C10 C11 105.3(7) . . ?
C14 C10 C11 103.5(7) . . ?
O1 C10 H10 112.9 . . ?
C14 C10 H10 112.9 . . ?
C11 C10 H10 112.9 . . ?
N3 C11 C10 101.1(7) . . ?
N3 C11 H11A 111.5 . . ?
C10 C11 H11A 111.5 . . ?
N3 C11 H11B 111.5 . . ?
C10 C11 H11B 111.5 . . ?
H11A C11 H11B 109.4 . . ?
N3 C12 C13 110.6(7) . . ?
N3 C12 C14 103.5(7) . . ?
C13 C12 C14 111.5(7) . . ?
N3 C12 H12 110.3 . . ?
C13 C12 H12 110.3 . . ?
C14 C12 H12 110.3 . . ?
O2 C13 O3 123.9(8) . . ?
O2 C13 C12 127.2(8) . . ?
O3 C13 C12 108.9(8) . . ?
C12 C14 C10 102.8(7) . . ?
C12 C14 H14A 111.2 . . ?
C10 C14 H14A 111.2 . . ?
C12 C14 H14B 111.2 . . ?
C10 C14 H14B 111.2 . . ?
H14A C14 H14B 109.1 . . ?
O4 C15 N3 119.4(8) . . ?
O4 C15 C16 122.2(8) . . ?
N3 C15 C16 118.4(8) . . ?
N4 C16 C15 109.5(7) . . ?
N4 C16 C17 113.7(7) . . ?
C15 C16 C17 111.4(7) . . ?
N4 C16 H16 107.3 . . ?
C15 C16 H16 107.3 . . ?
C17 C16 H16 107.3 . . ?
C20 C17 C19 109.0(8) . . ?
C20 C17 C18 108.8(7) . . ?
C19 C17 C18 109.1(8) . . ?
C20 C17 C16 112.7(7) . . ?
C19 C17 C16 108.8(7) . . ?
C18 C17 C16 108.3(8) . . ?
C17 C18 H18A 109.5 . . ?
C17 C18 H18B 109.5 . . ?
H18A C18 H18B 109.5 . . ?
C17 C18 H18C 109.5 . . ?
H18A C18 H18C 109.5 . . ?
H18B C18 H18C 109.5 . . ?
C17 C19 H19A 109.5 . . ?
C17 C19 H19B 109.5 . . ?
H19A C19 H19B 109.5 . . ?
C17 C19 H19C 109.5 . . ?
H19A C19 H19C 109.5 . . ?
H19B C19 H19C 109.5 . . ?
C17 C20 H20A 109.5 . . ?
C17 C20 H20B 109.5 . . ?
H20A C20 H20B 109.5 . . ?
C17 C20 H20C 109.5 . . ?
H20A C20 H20C 109.5 . . ?
H20B C20 H20C 109.5 . . ?
O5 C21 N4 127.1(8) . . ?
O5 C21 O6 123.7(8) . . ?
N4 C21 O6 109.2(7) . . ?
O6 C22 C23 105.5(7) . . ?
O6 C22 C26 110.2(7) . . ?
C23 C22 C26 103.2(7) . . ?
O6 C22 H22 112.4 . . ?
C23 C22 H22 112.4 . . ?
C26 C22 H22 112.4 . . ?
C22 C23 C24 104.8(7) . . ?
C22 C23 H23A 110.8 . . ?
C24 C23 H23A 110.8 . . ?
C22 C23 H23B 110.8 . . ?
C24 C23 H23B 110.8 . . ?
H23A C23 H23B 108.9 . . ?
C23 C24 C25 101.2(7) . . ?
C23 C24 H24A 111.5 . . ?
C25 C24 H24A 111.5 . . ?
C23 C24 H24B 111.5 . . ?
C25 C24 H24B 111.5 . . ?
H24A C24 H24B 109.3 . . ?
C26 C25 C24 106.4(8) . . ?
C26 C25 H25A 110.4 . . ?
C24 C25 H25A 110.4 . . ?
C26 C25 H25B 110.4 . . ?
C24 C25 H25B 110.4 . . ?
H25A C25 H25B 108.6 . . ?
O7 C26 C25 107.8(8) . . ?
O7 C26 C22 109.9(7) . . ?
C25 C26 C22 106.8(8) . . ?
O7 C26 H26 110.7 . . ?
C25 C26 H26 110.7 . . ?
C22 C26 H26 110.7 . . ?
O7 C27 C28 110.1(8) . . ?
O7 C27 H27A 109.6 . . ?
C28 C27 H27A 109.6 . . ?
O7 C27 H27B 109.6 . . ?
C28 C27 H27B 109.6 . . ?
H27A C27 H27B 108.2 . . ?
C29 C28 C27 124.2(9) . . ?
C29 C28 H28 117.9 . . ?
C27 C28 H28 117.9 . . ?
C28 C29 C1 122.7(8) . . ?
C28 C29 H29 118.7 . . ?
C1 C29 H29 118.7 . . ?
C38 O8 C39 116.9(7) . . ?
C42 O10 H10O 109.5 . . ?
C50 O13 C51 115.4(7) . . ?
C56 O14 C55 113.8(7) . . ?
C31 N5 C32 115.9(8) . . ?
C38 N6 C37 116.7(8) . . ?
C44 N7 C40 131.2(7) . . ?
C44 N7 C41 117.3(7) . . ?
C40 N7 C41 111.5(7) . . ?
C50 N8 C45 116.8(7) . . ?
C50 N8 H8N 121.6 . . ?
C45 N8 H8N 121.6 . . ?
F3 C30 F4 105.2(7) . . ?
F3 C30 C58 109.7(8) . . ?
F4 C30 C58 109.7(8) . . ?
F3 C30 C31 109.2(8) . . ?
F4 C30 C31 107.6(7) . . ?
C58 C30 C31 115.0(8) . . ?
N5 C31 C38 121.8(9) . . ?
N5 C31 C30 116.3(8) . . ?
C38 C31 C30 122.0(8) . . ?
C33 C32 N5 118.4(8) . . ?
C33 C32 C37 120.7(9) . . ?
N5 C32 C37 120.9(8) . . ?
C34 C33 C32 120.0(9) . . ?
C34 C33 H33 120.0 . . ?
C32 C33 H33 120.0 . . ?
C33 C34 C35 119.0(9) . . ?
C33 C34 H34 120.5 . . ?
C35 C34 H34 120.5 . . ?
C36 C35 C34 121.8(9) . . ?
C36 C35 H35 119.1 . . ?
C34 C35 H35 119.1 . . ?
C35 C36 C37 120.5(9) . . ?
C35 C36 H36 119.7 . . ?
C37 C36 H36 119.7 . . ?
N6 C37 C36 120.8(8) . . ?
N6 C37 C32 121.1(8) . . ?
C36 C37 C32 118.0(9) . . ?
N6 C38 O8 120.7(8) . . ?
N6 C38 C31 122.9(8) . . ?
O8 C38 C31 116.4(8) . . ?
O8 C39 C40 105.4(7) . . ?
O8 C39 C43 111.2(7) . . ?
C40 C39 C43 101.5(7) . . ?
O8 C39 H39 112.7 . . ?
C40 C39 H39 112.7 . . ?
C43 C39 H39 112.7 . . ?
N7 C40 C39 103.4(7) . . ?
N7 C40 H40A 111.1 . . ?
C39 C40 H40A 111.1 . . ?
N7 C40 H40B 111.1 . . ?
C39 C40 H40B 111.1 . . ?
H40A C40 H40B 109.1 . . ?
C42 C41 N7 109.1(7) . . ?
C42 C41 C43 111.8(7) . . ?
N7 C41 C43 102.9(6) . . ?
C42 C41 H41 110.9 . . ?
N7 C41 H41 110.9 . . ?
C43 C41 H41 110.9 . . ?
O9 C42 O10 124.9(8) . . ?
O9 C42 C41 121.3(8) . . ?
O10 C42 C41 113.7(8) . . ?
C41 C43 C39 105.2(7) . . ?
C41 C43 H43A 110.7 . . ?
C39 C43 H43A 110.7 . . ?
C41 C43 H43B 110.7 . . ?
C39 C43 H43B 110.7 . . ?
H43A C43 H43B 108.8 . . ?
O11 C44 N7 121.4(8) . . ?
O11 C44 C45 122.5(7) . . ?
N7 C44 C45 116.1(7) . . ?
N8 C45 C46 115.4(7) . . ?
N8 C45 C44 107.6(7) . . ?
C46 C45 C44 113.6(7) . . ?
N8 C45 H45 106.5 . . ?
C46 C45 H45 106.5 . . ?
C44 C45 H45 106.5 . . ?
C48 C46 C49 110.9(8) . . ?
C48 C46 C45 115.3(7) . . ?
C49 C46 C45 106.5(7) . . ?
C48 C46 C47 108.1(8) . . ?
C49 C46 C47 109.1(8) . . ?
C45 C46 C47 106.9(8) . . ?
C46 C47 H47A 109.5 . . ?
C46 C47 H47B 109.5 . . ?
H47A C47 H47B 109.5 . . ?
C46 C47 H47C 109.5 . . ?
H47A C47 H47C 109.5 . . ?
H47B C47 H47C 109.5 . . ?
C46 C48 H48A 109.5 . . ?
C46 C48 H48B 109.5 . . ?
H48A C48 H48B 109.5 . . ?
C46 C48 H48C 109.5 . . ?
H48A C48 H48C 109.5 . . ?
H48B C48 H48C 109.5 . . ?
C46 C49 H49A 109.5 . . ?
C46 C49 H49B 109.5 . . ?
H49A C49 H49B 109.5 . . ?
C46 C49 H49C 109.5 . . ?
H49A C49 H49C 109.5 . . ?
H49B C49 H49C 109.5 . . ?
O12 C50 N8 128.1(9) . . ?
O12 C50 O13 123.2(9) . . ?
N8 C50 O13 108.7(8) . . ?
O13 C51 C55 111.0(8) . . ?
O13 C51 C52 108.2(8) . . ?
C55 C51 C52 105.8(8) . . ?
O13 C51 H51 110.6 . . ?
C55 C51 H51 110.6 . . ?
C52 C51 H51 110.6 . . ?
C53 C52 C51 104.7(9) . . ?
C53 C52 H52A 110.8 . . ?
C51 C52 H52A 110.8 . . ?
C53 C52 H52B 110.8 . . ?
C51 C52 H52B 110.8 . . ?
H52A C52 H52B 108.9 . . ?
C54 C53 C52 105.9(11) . . ?
C54 C53 H53A 110.6 . . ?
C52 C53 H53A 110.6 . . ?
C54 C53 H53B 110.6 . . ?
C52 C53 H53B 110.6 . . ?
H53A C53 H53B 108.7 . . ?
C53 C54 C55 102.5(9) . . ?
C53 C54 H54A 111.3 . . ?
C55 C54 H54A 111.3 . . ?
C53 C54 H54B 111.3 . . ?
C55 C54 H54B 111.3 . . ?
H54A C54 H54B 109.2 . . ?
O14 C55 C54 114.8(8) . . ?
O14 C55 C51 107.4(8) . . ?
C54 C55 C51 105.7(8) . . ?
O14 C55 H55 109.6 . . ?
C54 C55 H55 109.6 . . ?
C51 C55 H55 109.6 . . ?
O14 C56 C57 113.5(8) . . ?
O14 C56 H56A 108.9 . . ?
C57 C56 H56A 108.9 . . ?
O14 C56 H56B 108.9 . . ?
C57 C56 H56B 108.9 . . ?
H56A C56 H56B 107.7 . . ?
C58 C57 C56 126.5(9) . . ?
C58 C57 H57 116.8 . . ?
C56 C57 H57 116.8 . . ?
C57 C58 C30 123.5(9) . . ?
C57 C58 H58 118.2 . . ?
C30 C58 H58 118.2 . . ?
C67 O15 C68 118.1(7) . . ?
C71 O17 H17O 109.5 . . ?
C79 O20 C80 117.3(7) . . ?
C84 O21 C85 113.1(7) . . ?
C60 N9 C61 116.0(8) . . ?
C67 N10 C66 114.3(8) . . ?
C73 N11 C69 128.5(7) . . ?
C73 N11 C70 119.2(7) . . ?
C69 N11 C70 112.3(7) . . ?
C79 N12 C74 121.7(8) . . ?
C79 N12 H12N 119.2 . . ?
C74 N12 H12N 119.2 . . ?
F5 C59 F6 104.5(6) . . ?
F5 C59 C60 110.9(8) . . ?
F6 C59 C60 106.6(7) . . ?
F5 C59 C87 109.6(7) . . ?
F6 C59 C87 106.1(7) . . ?
C60 C59 C87 118.1(7) . . ?
N9 C60 C67 121.5(8) . . ?
N9 C60 C59 115.5(8) . . ?
C67 C60 C59 123.0(8) . . ?
C66 C61 N9 122.1(8) . . ?
C66 C61 C62 119.9(9) . . ?
N9 C61 C62 118.0(9) . . ?
C63 C62 C61 118.1(9) . . ?
C63 C62 H62 120.9 . . ?
C61 C62 H62 120.9 . . ?
C62 C63 C64 122.9(9) . . ?
C62 C63 H63 118.5 . . ?
C64 C63 H63 118.5 . . ?
C63 C64 C65 118.9(9) . . ?
C63 C64 H64 120.5 . . ?
C65 C64 H64 120.5 . . ?
C66 C65 C64 118.8(9) . . ?
C66 C65 H65 120.6 . . ?
C64 C65 H65 120.6 . . ?
C61 C66 C65 121.3(9) . . ?
C61 C66 N10 120.5(8) . . ?
C65 C66 N10 118.2(9) . . ?
N10 C67 O15 119.4(8) . . ?
N10 C67 C60 125.3(9) . . ?
O15 C67 C60 115.3(8) . . ?
O15 C68 C69 105.8(7) . . ?
O15 C68 C72 109.3(7) . . ?
C69 C68 C72 104.3(7) . . ?
O15 C68 H68 112.3 . . ?
C69 C68 H68 112.3 . . ?
C72 C68 H68 112.3 . . ?
N11 C69 C68 103.4(7) . . ?
N11 C69 H69A 111.1 . . ?
C68 C69 H69A 111.1 . . ?
N11 C69 H69B 111.1 . . ?
C68 C69 H69B 111.1 . . ?
H69A C69 H69B 109.0 . . ?
N11 C70 C71 110.9(7) . . ?
N11 C70 C72 103.6(7) . . ?
C71 C70 C72 111.2(7) . . ?
N11 C70 H70 110.3 . . ?
C71 C70 H70 110.3 . . ?
C72 C70 H70 110.3 . . ?
O16 C71 O17 124.3(8) . . ?
O16 C71 C70 123.6(8) . . ?
O17 C71 C70 111.9(7) . . ?
C70 C72 C68 104.0(7) . . ?
C70 C72 H72A 111.0 . . ?
C68 C72 H72A 111.0 . . ?
C70 C72 H72B 111.0 . . ?
C68 C72 H72B 111.0 . . ?
H72A C72 H72B 109.0 . . ?
O18 C73 N11 120.4(8) . . ?
O18 C73 C74 121.4(8) . . ?
N11 C73 C74 118.0(8) . . ?
N12 C74 C73 109.0(8) . . ?
N12 C74 C75 112.9(8) . . ?
C73 C74 C75 113.2(7) . . ?
N12 C74 H74 107.1 . . ?
C73 C74 H74 107.1 . . ?
C75 C74 H74 107.1 . . ?
C78 C75 C76 109.2(8) . . ?
C78 C75 C74 109.8(8) . . ?
C76 C75 C74 112.9(8) . . ?
C78 C75 C77 108.9(8) . . ?
C76 C75 C77 109.1(8) . . ?
C74 C75 C77 106.8(8) . . ?
C75 C76 H76A 109.5 . . ?
C75 C76 H76B 109.5 . . ?
H76A C76 H76B 109.5 . . ?
C75 C76 H76C 109.5 . . ?
H76A C76 H76C 109.5 . . ?
H76B C76 H76C 109.5 . . ?
C75 C77 H77A 109.5 . . ?
C75 C77 H77B 109.5 . . ?
H77A C77 H77B 109.5 . . ?
C75 C77 H77C 109.5 . . ?
H77A C77 H77C 109.5 . . ?
H77B C77 H77C 109.5 . . ?
C75 C78 H78A 109.5 . . ?
C75 C78 H78B 109.5 . . ?
H78A C78 H78B 109.5 . . ?
C75 C78 H78C 109.5 . . ?
H78A C78 H78C 109.5 . . ?
H78B C78 H78C 109.5 . . ?
O19 C79 O20 124.4(8) . . ?
O19 C79 N12 125.1(9) . . ?
O20 C79 N12 110.5(8) . . ?
O20 C80 C81 106.5(7) . . ?
O20 C80 C84 109.9(7) . . ?
C81 C80 C84 103.0(7) . . ?
O20 C80 H80 112.3 . . ?
C81 C80 H80 112.3 . . ?
C84 C80 H80 112.3 . . ?
C82 C81 C80 103.6(8) . . ?
C82 C81 H81A 111.0 . . ?
C80 C81 H81A 111.0 . . ?
C82 C81 H81B 111.0 . . ?
C80 C81 H81B 111.0 . . ?
H81A C81 H81B 109.0 . . ?
C81 C82 C83 103.8(8) . . ?
C81 C82 H82A 111.0 . . ?
C83 C82 H82A 111.0 . . ?
C81 C82 H82B 111.0 . . ?
C83 C82 H82B 111.0 . . ?
H82A C82 H82B 109.0 . . ?
C84 C83 C82 106.1(8) . . ?
C84 C83 H83A 110.5 . . ?
C82 C83 H83A 110.5 . . ?
C84 C83 H83B 110.5 . . ?
C82 C83 H83B 110.5 . . ?
H83A C83 H83B 108.7 . . ?
O21 C84 C80 109.0(7) . . ?
O21 C84 C83 108.0(8) . . ?
C80 C84 C83 105.4(8) . . ?
O21 C84 H84 111.4 . . ?
C80 C84 H84 111.4 . . ?
C83 C84 H84 111.4 . . ?
O21 C85 C86 107.7(7) . . ?
O21 C85 H85A 110.2 . . ?
C86 C85 H85A 110.2 . . ?
O21 C85 H85B 110.2 . . ?
C86 C85 H85B 110.2 . . ?
H85A C85 H85B 108.5 . . ?
C87 C86 C85 124.1(9) . . ?
C87 C86 H86 117.9 . . ?
C85 C86 H86 117.9 . . ?
C86 C87 C59 121.0(8) . . ?
C86 C87 H87 119.5 . . ?
C59 C87 H87 119.5 . . ?
N13 C98 C99 178.3(14) . . ?
C98 C99 H99A 109.5 . . ?
C98 C99 H99B 109.5 . . ?
H99A C99 H99B 109.5 . . ?
C98 C99 H99C 109.5 . . ?
H99A C99 H99C 109.5 . . ?
H99B C99 H99C 109.5 . . ?
N14 C100 C101 177(2) . . ?
C100 C101 H2S1 109.5 . . ?
C100 C101 H2S2 109.5 . . ?
H2S1 C101 H2S2 109.5 . . ?
C100 C101 H2S3 109.5 . . ?
H2S1 C101 H2S3 109.5 . . ?
H2S2 C101 H2S3 109.5 . . ?
N15 C102 C103 175.6(17) . . ?
C102 C103 H4S1 109.5 . . ?
C102 C103 H4S2 109.5 . . ?
H4S1 C103 H4S2 109.5 . . ?
C102 C103 H4S3 109.5 . . ?
H4S1 C103 H4S3 109.5 . . ?
H4S2 C103 H4S3 109.5 . . ?
C104 C105 H10A 109.5 . . ?
C104 C105 H10B 109.5 . . ?
H10A C105 H10B 109.5 . . ?
C104 C105 H10C 109.5 . . ?
H10A C105 H10C 109.5 . . ?
H10B C105 H10C 109.5 . . ?
N16 C104 C105 176(2) . . ?
C106 C107 H10D 109.5 . . ?
C106 C107 H10E 109.5 . . ?
H10D C107 H10E 109.5 . . ?
C106 C107 H10F 109.5 . . ?
H10D C107 H10F 109.5 . . ?
H10E C107 H10F 109.5 . . ?
N17 C106 C107 177(2) . . ?

loop_
_geom_bond_atom_site_label_1
_geom_bond_atom_site_label_2
_geom_bond_distance
_geom_bond_site_symmetry_2
_geom_bond_publ_flag
F1 C1 1.381(11) . ?
F2 C1 1.342(11) . ?
O1 C9 1.326(10) . ?
O1 C10 1.439(11) . ?
O2 C13 1.194(10) . ?
O3 C13 1.341(11) . ?
O3 H3O 0.8400 . ?
O4 C15 1.237(10) . ?
O5 C21 1.194(9) . ?
O6 C21 1.351(10) . ?
O6 C22 1.438(10) . ?
O7 C26 1.426(11) . ?
O7 C27 1.427(10) . ?
N1 C2 1.291(11) . ?
N1 C3 1.374(12) . ?
N2 C9 1.314(11) . ?
N2 C8 1.375(11) . ?
N3 C15 1.343(10) . ?
N3 C12 1.459(10) . ?
N3 C11 1.474(10) . ?
N4 C21 1.314(10) . ?
N4 C16 1.444(11) . ?
N4 H4N 0.8800 . ?
C1 C29 1.504(13) . ?
C1 C2 1.519(13) . ?
C2 C9 1.394(13) . ?
C3 C8 1.379(13) . ?
C3 C4 1.394(13) . ?
C4 C5 1.393(14) . ?
C4 H4 0.9500 . ?
C5 C6 1.381(16) . ?
C5 H5 0.9500 . ?
C6 C7 1.365(14) . ?
C6 H6 0.9500 . ?
C7 C8 1.429(13) . ?
C7 H7 0.9500 . ?
C10 C14 1.513(12) . ?
C10 C11 1.514(12) . ?
C10 H10 1.0000 . ?
C11 H11A 0.9900 . ?
C11 H11B 0.9900 . ?
C12 C13 1.489(13) . ?
C12 C14 1.512(11) . ?
C12 H12 1.0000 . ?
C14 H14A 0.9900 . ?
C14 H14B 0.9900 . ?
C15 C16 1.516(12) . ?
C16 C17 1.545(13) . ?
C16 H16 1.0000 . ?
C17 C20 1.518(12) . ?
C17 C19 1.529(12) . ?
C17 C18 1.539(12) . ?
C18 H18A 0.9800 . ?
C18 H18B 0.9800 . ?
C18 H18C 0.9800 . ?
C19 H19A 0.9800 . ?
C19 H19B 0.9800 . ?
C19 H19C 0.9800 . ?
C20 H20A 0.9800 . ?
C20 H20B 0.9800 . ?
C20 H20C 0.9800 . ?
C22 C23 1.511(12) . ?
C22 C26 1.538(12) . ?
C22 H22 1.0000 . ?
C23 C24 1.517(13) . ?
C23 H23A 0.9900 . ?
C23 H23B 0.9900 . ?
C24 C25 1.543(14) . ?
C24 H24A 0.9900 . ?
C24 H24B 0.9900 . ?
C25 C26 1.509(12) . ?
C25 H25A 0.9900 . ?
C25 H25B 0.9900 . ?
C26 H26 1.0000 . ?
C27 C28 1.478(12) . ?
C27 H27A 0.9900 . ?
C27 H27B 0.9900 . ?
C28 C29 1.303(12) . ?
C28 H28 0.9500 . ?
C29 H29 0.9500 . ?
F3 C30 1.351(11) . ?
F4 C30 1.361(10) . ?
O8 C38 1.332(10) . ?
O8 C39 1.432(10) . ?
O9 C42 1.219(10) . ?
O10 C42 1.312(10) . ?
O10 H10O 0.8400 . ?
O11 C44 1.197(9) . ?
O12 C50 1.178(10) . ?
O13 C50 1.378(11) . ?
O13 C51 1.451(11) . ?
O14 C56 1.410(11) . ?
O14 C55 1.421(11) . ?
N5 C31 1.322(11) . ?
N5 C32 1.386(12) . ?
N6 C38 1.300(11) . ?
N6 C37 1.365(11) . ?
N7 C44 1.315(10) . ?
N7 C40 1.445(11) . ?
N7 C41 1.492(11) . ?
N8 C50 1.338(12) . ?
N8 C45 1.466(10) . ?
N8 H8N 0.8800 . ?
C30 C58 1.478(14) . ?
C30 C31 1.518(13) . ?
C31 C38 1.418(12) . ?
C32 C33 1.385(13) . ?
C32 C37 1.404(12) . ?
C33 C34 1.360(14) . ?
C33 H33 0.9500 . ?
C34 C35 1.392(13) . ?
C34 H34 0.9500 . ?
C35 C36 1.346(13) . ?
C35 H35 0.9500 . ?
C36 C37 1.383(13) . ?
C36 H36 0.9500 . ?
C39 C40 1.521(12) . ?
C39 C43 1.537(12) . ?
C39 H39 1.0000 . ?
C40 H40A 0.9900 . ?
C40 H40B 0.9900 . ?
C41 C42 1.484(12) . ?
C41 C43 1.528(12) . ?
C41 H41 1.0000 . ?
C43 H43A 0.9900 . ?
C43 H43B 0.9900 . ?
C44 C45 1.560(12) . ?
C45 C46 1.526(12) . ?
C45 H45 1.0000 . ?
C46 C48 1.509(13) . ?
C46 C49 1.512(13) . ?
C46 C47 1.533(12) . ?
C47 H47A 0.9800 . ?
C47 H47B 0.9800 . ?
C47 H47C 0.9800 . ?
C48 H48A 0.9800 . ?
C48 H48B 0.9800 . ?
C48 H48C 0.9800 . ?
C49 H49A 0.9800 . ?
C49 H49B 0.9800 . ?
C49 H49C 0.9800 . ?
C51 C55 1.512(13) . ?
C51 C52 1.527(14) . ?
C51 H51 1.0000 . ?
C52 C53 1.498(18) . ?
C52 H52A 0.9900 . ?
C52 H52B 0.9900 . ?
C53 C54 1.474(16) . ?
C53 H53A 0.9900 . ?
C53 H53B 0.9900 . ?
C54 C55 1.512(13) . ?
C54 H54A 0.9900 . ?
C54 H54B 0.9900 . ?
C55 H55 1.0000 . ?
C56 C57 1.478(14) . ?
C56 H56A 0.9900 . ?
C56 H56B 0.9900 . ?
C57 C58 1.320(13) . ?
C57 H57 0.9500 . ?
C58 H58 0.9500 . ?
F5 C59 1.337(10) . ?
F6 C59 1.398(10) . ?
O15 C67 1.362(11) . ?
O15 C68 1.434(10) . ?
O16 C71 1.199(10) . ?
O17 C71 1.316(10) . ?
O17 H17O 0.8400 . ?
O18 C73 1.237(10) . ?
O19 C79 1.225(10) . ?
O20 C79 1.330(10) . ?
O20 C80 1.422(10) . ?
O21 C84 1.421(10) . ?
O21 C85 1.424(10) . ?
N9 C60 1.307(11) . ?
N9 C61 1.367(11) . ?
N10 C67 1.284(11) . ?
N10 C66 1.407(11) . ?
N11 C73 1.342(11) . ?
N11 C69 1.453(10) . ?
N11 C70 1.472(11) . ?
N12 C79 1.334(11) . ?
N12 C74 1.429(11) . ?
N12 H12N 0.8800 . ?
C59 C60 1.488(12) . ?
C59 C87 1.503(12) . ?
C60 C67 1.378(13) . ?
C61 C66 1.365(13) . ?
C61 C62 1.422(13) . ?
C62 C63 1.355(13) . ?
C62 H62 0.9500 . ?
C63 C64 1.382(14) . ?
C63 H63 0.9500 . ?
C64 C65 1.401(13) . ?
C64 H64 0.9500 . ?
C65 C66 1.392(13) . ?
C65 H65 0.9500 . ?
C68 C69 1.502(12) . ?
C68 C72 1.522(12) . ?
C68 H68 1.0000 . ?
C69 H69A 0.9900 . ?
C69 H69B 0.9900 . ?
C70 C71 1.481(12) . ?
C70 C72 1.520(12) . ?
C70 H70 1.0000 . ?
C72 H72A 0.9900 . ?
C72 H72B 0.9900 . ?
C73 C74 1.515(12) . ?
C74 C75 1.538(13) . ?
C74 H74 1.0000 . ?
C75 C78 1.507(13) . ?
C75 C76 1.517(13) . ?
C75 C77 1.548(13) . ?
C76 H76A 0.9800 . ?
C76 H76B 0.9800 . ?
C76 H76C 0.9800 . ?
C77 H77A 0.9800 . ?
C77 H77B 0.9800 . ?
C77 H77C 0.9800 . ?
C78 H78A 0.9800 . ?
C78 H78B 0.9800 . ?
C78 H78C 0.9800 . ?
C80 C81 1.509(13) . ?
C80 C84 1.525(13) . ?
C80 H80 1.0000 . ?
C81 C82 1.503(13) . ?
C81 H81A 0.9900 . ?
C81 H81B 0.9900 . ?
C82 C83 1.533(14) . ?
C82 H82A 0.9900 . ?
C82 H82B 0.9900 . ?
C83 C84 1.534(13) . ?
C83 H83A 0.9900 . ?
C83 H83B 0.9900 . ?
C84 H84 1.0000 . ?
C85 C86 1.509(13) . ?
C85 H85A 0.9900 . ?
C85 H85B 0.9900 . ?
C86 C87 1.310(12) . ?
C86 H86 0.9500 . ?
C87 H87 0.9500 . ?
N13 C98 1.144(16) . ?
C98 C99 1.422(19) . ?
C99 H99A 0.9800 . ?
C99 H99B 0.9800 . ?
C99 H99C 0.9800 . ?
N14 C100 1.08(3) . ?
C100 C101 1.51(3) . ?
C101 H2S1 0.9800 . ?
C101 H2S2 0.9800 . ?
C101 H2S3 0.9800 . ?
N15 C102 1.113(16) . ?
C102 C103 1.43(2) . ?
C103 H4S1 0.9800 . ?
C103 H4S2 0.9800 . ?
C103 H4S3 0.9800 . ?
C105 C104 1.44(2) . ?
C105 H10A 0.9800 . ?
C105 H10B 0.9800 . ?
C105 H10C 0.9800 . ?
C104 N16 1.17(2) . ?
C107 C106 1.42(2) . ?
C107 H10D 0.9800 . ?
C107 H10E 0.9800 . ?
C107 H10F 0.9800 . ?
C106 N17 1.17(2) . ?

loop_
_geom_hbond_atom_site_label_D
_geom_hbond_atom_site_label_H
_geom_hbond_atom_site_label_A
_geom_hbond_distance_DH
_geom_hbond_distance_HA
_geom_hbond_distance_DA
_geom_hbond_angle_DHA
_geom_hbond_site_symmetry_A
N12 H12N O9 0.88 2.25 2.911(10) 132.1 1_565
O17 H17O O4 0.84 1.77 2.598(8) 167.0 1_465
N8 H8N O2 0.88 2.09 2.953(10) 165.3 .
O10 H10O O18 0.84 1.93 2.712(9) 154.6 1_545
N4 H4N O16 0.88 2.19 2.869(9) 133.3 1_645
O3 H3O O11 0.84 1.76 2.591(9) 172.3 .

loop_
_geom_torsion_atom_site_label_1
_geom_torsion_atom_site_label_2
_geom_torsion_atom_site_label_3
_geom_torsion_atom_site_label_4
_geom_torsion
_geom_torsion_site_symmetry_1
_geom_torsion_site_symmetry_2
_geom_torsion_site_symmetry_3
_geom_torsion_site_symmetry_4
_geom_torsion_publ_flag
C3 N1 C2 C9 0.9(13) . . . . ?
C3 N1 C2 C1 -176.0(8) . . . . ?
F2 C1 C2 N1 11.2(12) . . . . ?
F1 C1 C2 N1 125.2(8) . . . . ?
C29 C1 C2 N1 -113.7(9) . . . . ?
F2 C1 C2 C9 -165.7(8) . . . . ?
F1 C1 C2 C9 -51.8(11) . . . . ?
C29 C1 C2 C9 69.4(12) . . . . ?
C2 N1 C3 C8 5.5(12) . . . . ?
C2 N1 C3 C4 -177.4(8) . . . . ?
N1 C3 C4 C5 -178.8(9) . . . . ?
C8 C3 C4 C5 -1.7(14) . . . . ?
C3 C4 C5 C6 2.1(15) . . . . ?
C4 C5 C6 C7 -0.3(15) . . . . ?
C5 C6 C7 C8 -1.9(14) . . . . ?
C9 N2 C8 C3 -0.3(12) . . . . ?
C9 N2 C8 C7 177.4(8) . . . . ?
N1 C3 C8 N2 -6.0(13) . . . . ?
C4 C3 C8 N2 177.0(8) . . . . ?
N1 C3 C8 C7 176.4(8) . . . . ?
C4 C3 C8 C7 -0.6(13) . . . . ?
C6 C7 C8 N2 -175.3(8) . . . . ?
C6 C7 C8 C3 2.4(13) . . . . ?
C8 N2 C9 O1 -172.3(7) . . . . ?
C8 N2 C9 C2 6.7(12) . . . . ?
C10 O1 C9 N2 -8.6(12) . . . . ?
C10 O1 C9 C2 172.3(7) . . . . ?
N1 C2 C9 N2 -7.5(14) . . . . ?
C1 C2 C9 N2 169.2(8) . . . . ?
N1 C2 C9 O1 171.6(8) . . . . ?
C1 C2 C9 O1 -11.7(12) . . . . ?
C9 O1 C10 C14 -77.5(9) . . . . ?
C9 O1 C10 C11 172.1(7) . . . . ?
C15 N3 C11 C10 -155.0(8) . . . . ?
C12 N3 C11 C10 18.2(9) . . . . ?
O1 C10 C11 N3 78.0(8) . . . . ?
C14 C10 C11 N3 -36.0(8) . . . . ?
C15 N3 C12 C13 -59.8(10) . . . . ?
C11 N3 C12 C13 126.5(8) . . . . ?
C15 N3 C12 C14 -179.4(7) . . . . ?
C11 N3 C12 C14 7.0(10) . . . . ?
N3 C12 C13 O2 -23.2(12) . . . . ?
C14 C12 C13 O2 91.4(10) . . . . ?
N3 C12 C13 O3 159.2(7) . . . . ?
C14 C12 C13 O3 -86.2(9) . . . . ?
N3 C12 C14 C10 -29.3(9) . . . . ?
C13 C12 C14 C10 -148.3(7) . . . . ?
O1 C10 C14 C12 -70.3(8) . . . . ?
C11 C10 C14 C12 41.2(9) . . . . ?
C12 N3 C15 O4 -5.1(13) . . . . ?
C11 N3 C15 O4 167.5(8) . . . . ?
C12 N3 C15 C16 175.2(8) . . . . ?
C11 N3 C15 C16 -12.1(13) . . . . ?
C21 N4 C16 C15 -88.2(9) . . . . ?
C21 N4 C16 C17 146.4(8) . . . . ?
O4 C15 C16 N4 -47.6(11) . . . . ?
N3 C15 C16 N4 132.0(8) . . . . ?
O4 C15 C16 C17 79.0(10) . . . . ?
N3 C15 C16 C17 -101.3(9) . . . . ?
N4 C16 C17 C20 66.7(10) . . . . ?
C15 C16 C17 C20 -57.6(9) . . . . ?
N4 C16 C17 C19 -172.2(7) . . . . ?
C15 C16 C17 C19 63.4(9) . . . . ?
N4 C16 C17 C18 -53.8(10) . . . . ?
C15 C16 C17 C18 -178.1(7) . . . . ?
C16 N4 C21 O5 -7.7(13) . . . . ?
C16 N4 C21 O6 173.7(7) . . . . ?
C22 O6 C21 O5 -2.2(11) . . . . ?
C22 O6 C21 N4 176.5(7) . . . . ?
C21 O6 C22 C23 -160.4(7) . . . . ?
C21 O6 C22 C26 88.8(8) . . . . ?
O6 C22 C23 C24 -78.1(8) . . . . ?
C26 C22 C23 C24 37.6(9) . . . . ?
C22 C23 C24 C25 -41.8(10) . . . . ?
C23 C24 C25 C26 30.0(11) . . . . ?
C27 O7 C26 C25 -162.7(7) . . . . ?
C27 O7 C26 C22 81.2(8) . . . . ?
C24 C25 C26 O7 -125.6(8) . . . . ?
C24 C25 C26 C22 -7.6(11) . . . . ?
O6 C22 C26 O7 -149.1(7) . . . . ?
C23 C22 C26 O7 98.7(8) . . . . ?
O6 C22 C26 C25 94.2(9) . . . . ?
C23 C22 C26 C25 -18.1(10) . . . . ?
C26 O7 C27 C28 73.5(9) . . . . ?
O7 C27 C28 C29 -115.1(10) . . . . ?
C27 C28 C29 C1 177.4(9) . . . . ?
F2 C1 C29 C28 -8.8(13) . . . . ?
F1 C1 C29 C28 -123.0(9) . . . . ?
C2 C1 C29 C28 116.4(10) . . . . ?
C32 N5 C31 C38 4.2(13) . . . . ?
C32 N5 C31 C30 -177.2(8) . . . . ?
F3 C30 C31 N5 135.8(8) . . . . ?
F4 C30 C31 N5 22.1(12) . . . . ?
C58 C30 C31 N5 -100.5(10) . . . . ?
F3 C30 C31 C38 -45.7(12) . . . . ?
F4 C30 C31 C38 -159.4(8) . . . . ?
C58 C30 C31 C38 78.1(12) . . . . ?
C31 N5 C32 C33 -178.5(9) . . . . ?
C31 N5 C32 C37 3.3(13) . . . . ?
N5 C32 C33 C34 -178.9(9) . . . . ?
C37 C32 C33 C34 -0.7(15) . . . . ?
C32 C33 C34 C35 2.4(16) . . . . ?
C33 C34 C35 C36 -2.0(16) . . . . ?
C34 C35 C36 C37 -0.1(16) . . . . ?
C38 N6 C37 C36 178.6(8) . . . . ?
C38 N6 C37 C32 2.4(13) . . . . ?
C35 C36 C37 N6 -174.6(9) . . . . ?
C35 C36 C37 C32 1.7(14) . . . . ?
C33 C32 C37 N6 174.9(9) . . . . ?
N5 C32 C37 N6 -6.9(14) . . . . ?
C33 C32 C37 C36 -1.3(14) . . . . ?
N5 C32 C37 C36 176.8(9) . . . . ?
C37 N6 C38 O8 -175.2(8) . . . . ?
C37 N6 C38 C31 5.2(13) . . . . ?
C39 O8 C38 N6 -0.8(12) . . . . ?
C39 O8 C38 C31 178.8(8) . . . . ?
N5 C31 C38 N6 -9.0(14) . . . . ?
C30 C31 C38 N6 172.5(9) . . . . ?
N5 C31 C38 O8 171.4(8) . . . . ?
C30 C31 C38 O8 -7.1(13) . . . . ?
C38 O8 C39 C40 170.1(7) . . . . ?
C38 O8 C39 C43 -80.8(9) . . . . ?
C44 N7 C40 C39 -155.3(9) . . . . ?
C41 N7 C40 C39 26.5(9) . . . . ?
O8 C39 C40 N7 78.0(8) . . . . ?
C43 C39 C40 N7 -38.0(9) . . . . ?
C44 N7 C41 C42 -63.0(9) . . . . ?
C40 N7 C41 C42 115.5(8) . . . . ?
C44 N7 C41 C43 178.2(7) . . . . ?
C40 N7 C41 C43 -3.3(9) . . . . ?
N7 C41 C42 O9 -35.0(11) . . . . ?
C43 C41 C42 O9 78.1(10) . . . . ?
N7 C41 C42 O10 147.9(7) . . . . ?
C43 C41 C42 O10 -99.0(8) . . . . ?
C42 C41 C43 C39 -138.0(8) . . . . ?
N7 C41 C43 C39 -21.1(9) . . . . ?
O8 C39 C43 C41 -75.0(9) . . . . ?
C40 C39 C43 C41 36.7(9) . . . . ?
C40 N7 C44 O11 178.2(8) . . . . ?
C41 N7 C44 O11 -3.7(12) . . . . ?
C40 N7 C44 C45 -2.7(13) . . . . ?
C41 N7 C44 C45 175.3(7) . . . . ?
C50 N8 C45 C46 115.8(8) . . . . ?
C50 N8 C45 C44 -116.1(8) . . . . ?
O11 C44 C45 N8 -73.4(10) . . . . ?
N7 C44 C45 N8 107.6(8) . . . . ?
O11 C44 C45 C46 55.7(11) . . . . ?
N7 C44 C45 C46 -123.3(8) . . . . ?
N8 C45 C46 C48 67.1(10) . . . . ?
C44 C45 C46 C48 -58.0(10) . . . . ?
N8 C45 C46 C49 -169.5(7) . . . . ?
C44 C45 C46 C49 65.4(9) . . . . ?
N8 C45 C46 C47 -53.0(10) . . . . ?
C44 C45 C46 C47 -178.1(7) . . . . ?
C45 N8 C50 O12 8.2(13) . . . . ?
C45 N8 C50 O13 -172.0(6) . . . . ?
C51 O13 C50 O12 -8.4(12) . . . . ?
C51 O13 C50 N8 171.8(7) . . . . ?
C50 O13 C51 C55 108.1(9) . . . . ?
C50 O13 C51 C52 -136.2(9) . . . . ?
O13 C51 C52 C53 -110.6(11) . . . . ?
C55 C51 C52 C53 8.3(13) . . . . ?
C51 C52 C53 C54 -30.2(14) . . . . ?
C52 C53 C54 C55 39.8(14) . . . . ?
C56 O14 C55 C54 -70.7(11) . . . . ?
C56 O14 C55 C51 172.1(7) . . . . ?
C53 C54 C55 O14 -152.2(10) . . . . ?
C53 C54 C55 C51 -34.0(12) . . . . ?
O13 C51 C55 O14 -104.1(9) . . . . ?
C52 C51 C55 O14 138.8(9) . . . . ?
O13 C51 C55 C54 132.8(8) . . . . ?
C52 C51 C55 C54 15.7(11) . . . . ?
C55 O14 C56 C57 -86.9(10) . . . . ?
O14 C56 C57 C58 -14.6(15) . . . . ?
C56 C57 C58 C30 -178.0(9) . . . . ?
F3 C30 C58 C57 -139.1(9) . . . . ?
F4 C30 C58 C57 -24.0(13) . . . . ?
C31 C30 C58 C57 97.3(11) . . . . ?
C61 N9 C60 C67 3.1(12) . . . . ?
C61 N9 C60 C59 -173.9(7) . . . . ?
F5 C59 C60 N9 14.7(11) . . . . ?
F6 C59 C60 N9 127.9(8) . . . . ?
C87 C59 C60 N9 -113.0(9) . . . . ?
F5 C59 C60 C67 -162.3(8) . . . . ?
F6 C59 C60 C67 -49.1(11) . . . . ?
C87 C59 C60 C67 70.0(12) . . . . ?
C60 N9 C61 C66 0.9(12) . . . . ?
C60 N9 C61 C62 -179.7(8) . . . . ?
C66 C61 C62 C63 1.4(13) . . . . ?
N9 C61 C62 C63 -178.1(8) . . . . ?
C61 C62 C63 C64 0.0(14) . . . . ?
C62 C63 C64 C65 -0.2(14) . . . . ?
C63 C64 C65 C66 -1.1(13) . . . . ?
N9 C61 C66 C65 176.8(8) . . . . ?
C62 C61 C66 C65 -2.7(13) . . . . ?
N9 C61 C66 N10 -1.5(13) . . . . ?
C62 C61 C66 N10 179.0(8) . . . . ?
C64 C65 C66 C61 2.5(13) . . . . ?
C64 C65 C66 N10 -179.2(8) . . . . ?
C67 N10 C66 C61 -2.0(11) . . . . ?
C67 N10 C66 C65 179.8(8) . . . . ?
C66 N10 C67 O15 -174.1(7) . . . . ?
C66 N10 C67 C60 6.2(12) . . . . ?
C68 O15 C67 N10 -10.4(11) . . . . ?
C68 O15 C67 C60 169.2(7) . . . . ?
N9 C60 C67 N10 -7.2(14) . . . . ?
C59 C60 C67 N10 169.6(8) . . . . ?
N9 C60 C67 O15 173.1(7) . . . . ?
C59 C60 C67 O15 -10.1(12) . . . . ?
C67 O15 C68 C69 166.8(7) . . . . ?
C67 O15 C68 C72 -81.4(9) . . . . ?
C73 N11 C69 C68 -163.8(8) . . . . ?
C70 N11 C69 C68 16.4(9) . . . . ?
O15 C68 C69 N11 83.8(8) . . . . ?
C72 C68 C69 N11 -31.4(9) . . . . ?
C73 N11 C70 C71 -55.0(10) . . . . ?
C69 N11 C70 C71 124.8(8) . . . . ?
C73 N11 C70 C72 -174.4(7) . . . . ?
C69 N11 C70 C72 5.4(9) . . . . ?
N11 C70 C71 O16 -30.7(11) . . . . ?
C72 C70 C71 O16 84.0(10) . . . . ?
N11 C70 C71 O17 154.2(7) . . . . ?
C72 C70 C71 O17 -91.0(9) . . . . ?
N11 C70 C72 C68 -24.7(9) . . . . ?
C71 C70 C72 C68 -143.9(7) . . . . ?
O15 C68 C72 C70 -77.5(8) . . . . ?
C69 C68 C72 C70 35.2(9) . . . . ?
C69 N11 C73 O18 176.5(8) . . . . ?
C70 N11 C73 O18 -3.7(12) . . . . ?
C69 N11 C73 C74 0.1(13) . . . . ?
C70 N11 C73 C74 179.8(8) . . . . ?
C79 N12 C74 C73 -90.0(10) . . . . ?
C79 N12 C74 C75 143.3(8) . . . . ?
O18 C73 C74 N12 -52.9(11) . . . . ?
N11 C73 C74 N12 123.5(8) . . . . ?
O18 C73 C74 C75 73.6(11) . . . . ?
N11 C73 C74 C75 -110.0(9) . . . . ?
N12 C74 C75 C78 178.7(8) . . . . ?
C73 C74 C75 C78 54.3(10) . . . . ?
N12 C74 C75 C76 56.5(10) . . . . ?
C73 C74 C75 C76 -67.9(11) . . . . ?
N12 C74 C75 C77 -63.4(10) . . . . ?
C73 C74 C75 C77 172.2(8) . . . . ?
C80 O20 C79 O19 1.6(12) . . . . ?
C80 O20 C79 N12 -178.0(7) . . . . ?
C74 N12 C79 O19 -2.9(13) . . . . ?
C74 N12 C79 O20 176.7(7) . . . . ?
C79 O20 C80 C81 -167.5(7) . . . . ?
C79 O20 C80 C84 81.6(9) . . . . ?
O20 C80 C81 C82 -73.2(9) . . . . ?
C84 C80 C81 C82 42.4(9) . . . . ?
C80 C81 C82 C83 -39.0(10) . . . . ?
C81 C82 C83 C84 20.6(11) . . . . ?
C85 O21 C84 C80 80.3(9) . . . . ?
C85 O21 C84 C83 -165.7(8) . . . . ?
O20 C80 C84 O21 -160.1(7) . . . . ?
C81 C80 C84 O21 86.7(8) . . . . ?
O20 C80 C84 C83 84.2(9) . . . . ?
C81 C80 C84 C83 -29.0(9) . . . . ?
C82 C83 C84 O21 -111.1(9) . . . . ?
C82 C83 C84 C80 5.3(10) . . . . ?
C84 O21 C85 C86 77.3(9) . . . . ?
O21 C85 C86 C87 -111.5(10) . . . . ?
C85 C86 C87 C59 174.9(8) . . . . ?
F5 C59 C87 C86 -0.2(12) . . . . ?
F6 C59 C87 C86 -112.6(9) . . . . ?
C60 C59 C87 C86 128.0(9) . . . . ?
